data_7230608
loop_
_publ_author_name
'Kumar, Vineet'
'Goswami, Pramod Kumar'
'Thaimattam, Ram'
'Ramanan, Arunachalam'

_publ_section_title
;
 Multicomponent solids of uracil derivatives -- orotic and isoorotic acids
;
_journal_issue 25
_journal_name_full CrystEngComm
_journal_page_first 3490
_journal_paper_doi 10.1039/C8CE00486B
_journal_volume 20
_journal_year 2018
_chemical_formula_moiety 'C12 H10 N2, 2(C5 H4 N2 O4)'
_chemical_formula_sum 'C22 H18 N6 O8'
_chemical_formula_weight 494.42
_space_group_crystal_system monoclinic
_space_group_IT_number 14
_space_group_name_Hall '-P 2ybc'
_space_group_name_H-M_alt 'P 1 21/c 1'
_symmetry_space_group_name_Hall '-P 2ybc'
_symmetry_space_group_name_H-M 'P 1 21/c 1'
_atom_sites_solution_hydrogens mixed
_audit_creation_date 2018-01-19
_audit_creation_method
;
Olex2 1.2-ac3
(compiled 2016.03.30 svn.r3266 for Rigaku Oxford Diffraction, GUI svn.r5168)
;
_audit_update_record
;
2018-04-22 deposited with the CCDC.
2018-05-08 downloaded from the CCDC.
;
_cell_angle_alpha 90
_cell_angle_beta 113.80(2)
_cell_angle_gamma 90
_cell_formula_units_Z 2
_cell_length_a 12.528(9)
_cell_length_b 6.992(5)
_cell_length_c 13.266(8)
_cell_measurement_reflns_used 8521
_cell_measurement_temperature 100(2)
_cell_measurement_theta_max 29.43
_cell_measurement_theta_min 2.91
_cell_volume 1063.2(13)
_computing_molecular_graphics 'Olex2 (Dolomanov et al., 2009)'
_computing_publication_material 'Olex2 (Dolomanov et al., 2009)'
_computing_structure_refinement 'ShelXL (Sheldrick, 2015)'
_computing_structure_solution 'SHELXT 2014/5 (Sheldrick, 2014)'
_diffrn_ambient_temperature 100.01
_diffrn_measured_fraction_theta_full 0.999
_diffrn_measured_fraction_theta_max 0.999
_diffrn_measurement_device_type 'Bruker APEX-II CCD'
_diffrn_measurement_method '\f and \w scans'
_diffrn_radiation_type MoK\a
_diffrn_radiation_wavelength 0.71073
_diffrn_reflns_av_R_equivalents 0.1146
_diffrn_reflns_av_unetI/netI 0.0450
_diffrn_reflns_Laue_measured_fraction_full 0.999
_diffrn_reflns_Laue_measured_fraction_max 0.999
_diffrn_reflns_limit_h_max 14
_diffrn_reflns_limit_h_min -14
_diffrn_reflns_limit_k_max 8
_diffrn_reflns_limit_k_min -8
_diffrn_reflns_limit_l_max 15
_diffrn_reflns_limit_l_min -15
_diffrn_reflns_number 12072
_diffrn_reflns_point_group_measured_fraction_full 0.999
_diffrn_reflns_point_group_measured_fraction_max 0.999
_diffrn_reflns_theta_full 24.998
_diffrn_reflns_theta_max 24.998
_diffrn_reflns_theta_min 3.100
_diffrn_standards_number 0
_exptl_absorpt_coefficient_mu 0.121
_exptl_absorpt_correction_T_max .974
_exptl_absorpt_correction_T_min .947
_exptl_absorpt_correction_type multi-scan
_exptl_absorpt_process_details
;
SADABS v.2.03 (Bruker,200?) was used for absorption correction.
R(int) was 0.0470 before and 0.0329 after correction.
The Ratio of minimum to maximum transmission is 0.8537.
The \l/2 correction factor is 0.0015.
;
_exptl_crystal_colour colorless
_exptl_crystal_density_diffrn 1.544
_exptl_crystal_description rod
_exptl_crystal_F_000 512
_exptl_crystal_size_max .35
_exptl_crystal_size_mid .31
_exptl_crystal_size_min .28
_refine_diff_density_max 0.310
_refine_diff_density_min -0.351
_refine_diff_density_rms 0.057
_refine_ls_extinction_coef 0.023(3)
_refine_ls_extinction_expression Fc^*^=kFc[1+0.001xFc^2^\l^3^/sin(2\q)]^-1/4^
_refine_ls_extinction_method 'SHELXL-2017/1 (Sheldrick 2017)'
_refine_ls_goodness_of_fit_ref 1.042
_refine_ls_hydrogen_treatment mixed
_refine_ls_matrix_type full
_refine_ls_number_parameters 168
_refine_ls_number_reflns 1866
_refine_ls_number_restraints 0
_refine_ls_restrained_S_all 1.042
_refine_ls_R_factor_all 0.0457
_refine_ls_R_factor_gt 0.0409
_refine_ls_shift/su_max 0.000
_refine_ls_shift/su_mean 0.000
_refine_ls_structure_factor_coef Fsqd
_refine_ls_weighting_details 'w=1/[\s^2^(Fo^2^)+(0.0613P)^2^+0.6636P] where P=(Fo^2^+2Fc^2^)/3'
_refine_ls_weighting_scheme calc
_refine_ls_wR_factor_gt 0.1146
_refine_ls_wR_factor_ref 0.1197
_reflns_Friedel_coverage 0.000
_reflns_number_gt 1678
_reflns_number_total 1866
_reflns_threshold_expression 'I > 2\s(I)'
_cod_data_source_file c8ce00486b2.cif
_cod_data_source_block flmvn_0ma_a
_cod_depositor_comments 'Adding full bibliography for 7230605--7230614.cif.'
_cod_original_cell_volume 1063.3(12)
_cod_database_code 7230608
_shelx_space_group_comment
;
The symmetry employed for this shelxl refinement is uniquely defined
by the following loop, which should always be used as a source of
symmetry information in preference to the above space-group names.
They are only intended as comments.
;
_olex2_refinement_description
;
1. Fixed Uiso
 At 1.2 times of:
  All C(H) groups, All N(H) groups
2.a Aromatic/amide H refined with riding coordinates:
 N2(H2A), N1(H1), C3(H3), C9(H9), C10(H10), C11(H11), C7(H7), C6(H6)
;
_shelx_shelxl_version_number 2017/1
_olex2_submission_special_instructions 'No special instructions were received'

loop_
_space_group_symop_operation_xyz
'x, y, z'
'-x, y+1/2, -z+1/2'
'-x, -y, -z'
'x, -y-1/2, z-1/2'

loop_
_atom_site_label
_atom_site_type_symbol
_atom_site_fract_x
_atom_site_fract_y
_atom_site_fract_z
_atom_site_U_iso_or_equiv
_atom_site_adp_type
_atom_site_occupancy
_atom_site_site_symmetry_order
_atom_site_calc_flag
_atom_site_refinement_flags_posn
O3 O 0.81700(9) 0.90639(17) 0.66957(9) 0.0165(3) Uani 1 1 d .
O4 O 0.91773(9) 0.94609(17) 0.36422(9) 0.0179(3) Uani 1 1 d .
O1 O 0.59843(10) 0.76818(19) 0.61400(10) 0.0211(3) Uani 1 1 d .
O2 O 0.49408(10) 0.75963(19) 0.42381(10) 0.0214(3) Uani 1 1 d .
N2 N 0.74706(11) 0.8346(2) 0.32980(11) 0.0145(3) Uani 1 1 d .
H2A H 0.734392 0.812560 0.260593 0.017 Uiso 1 1 calc R
N1 N 0.86338(11) 0.92647(19) 0.51520(11) 0.0132(3) Uani 1 1 d .
H1 H 0.931429 0.973018 0.559590 0.016 Uiso 1 1 calc R
N3 N 0.33128(11) 0.6826(2) 0.48051(12) 0.0168(4) Uani 1 1 d .
C4 C 0.84853(13) 0.9052(2) 0.40163(13) 0.0135(4) Uani 1 1 d .
C3 C 0.66727(13) 0.8000(2) 0.36826(14) 0.0146(4) Uani 1 1 d .
H3 H 0.593791 0.754861 0.317218 0.018 Uiso 1 1 calc R
C5 C 0.78869(13) 0.8859(2) 0.56519(13) 0.0127(4) Uani 1 1 d .
C9 C 0.24397(14) 0.6258(2) 0.61014(14) 0.0149(4) Uani 1 1 d .
H9 H 0.247229 0.620679 0.682884 0.018 Uiso 1 1 calc R
C8 C 0.14404(13) 0.5808(2) 0.51718(14) 0.0142(4) Uani 1 1 d .
C1 C 0.58869(13) 0.7821(2) 0.51404(13) 0.0145(4) Uani 1 1 d .
C2 C 0.68101(13) 0.8241(2) 0.48017(13) 0.0134(4) Uani 1 1 d .
C10 C 0.33387(13) 0.6764(2) 0.58787(14) 0.0176(4) Uani 1 1 d .
H10 H 0.404434 0.710664 0.647700 0.021 Uiso 1 1 calc R
C11 C 0.04913(13) 0.5242(2) 0.54074(14) 0.0144(4) Uani 1 1 d .
H11 H 0.055852 0.520947 0.614657 0.017 Uiso 1 1 calc R
C7 C 0.14204(13) 0.5883(2) 0.40514(14) 0.0162(4) Uani 1 1 d .
H7 H 0.072659 0.556974 0.343194 0.019 Uiso 1 1 calc R
C6 C 0.23643(14) 0.6386(2) 0.39121(14) 0.0163(4) Uani 1 1 d .
H6 H 0.236896 0.643280 0.319822 0.020 Uiso 1 1 calc R
H2 H 0.437(3) 0.737(4) 0.455(2) 0.066(8) Uiso 1 1 d .

loop_
_atom_site_aniso_label
_atom_site_aniso_U_11
_atom_site_aniso_U_22
_atom_site_aniso_U_33
_atom_site_aniso_U_23
_atom_site_aniso_U_13
_atom_site_aniso_U_12
O3 0.0086(6) 0.0206(6) 0.0203(6) -0.0016(5) 0.0058(5) -0.0022(5)
O4 0.0059(6) 0.0257(7) 0.0232(7) 0.0002(5) 0.0071(5) -0.0047(5)
O1 0.0068(6) 0.0346(8) 0.0234(7) 0.0035(5) 0.0078(5) -0.0007(5)
O2 0.0032(6) 0.0356(8) 0.0241(7) 0.0012(5) 0.0042(5) -0.0044(5)
N2 0.0063(6) 0.0202(7) 0.0173(7) -0.0005(6) 0.0049(5) -0.0029(5)
N1 0.0033(6) 0.0149(7) 0.0205(8) -0.0010(6) 0.0040(5) -0.0025(5)
N3 0.0070(7) 0.0145(7) 0.0301(8) 0.0000(6) 0.0086(6) -0.0003(5)
C4 0.0068(7) 0.0124(8) 0.0208(9) 0.0019(6) 0.0051(6) 0.0009(6)
C3 0.0064(7) 0.0125(8) 0.0241(9) 0.0004(7) 0.0052(6) -0.0008(6)
C5 0.0084(8) 0.0092(8) 0.0221(9) 0.0019(6) 0.0079(7) 0.0024(6)
C9 0.0112(8) 0.0131(8) 0.0207(8) -0.0001(6) 0.0068(7) 0.0007(6)
C8 0.0070(8) 0.0102(8) 0.0263(9) 0.0001(6) 0.0075(6) 0.0019(6)
C1 0.0087(8) 0.0120(8) 0.0233(9) 0.0012(7) 0.0070(7) 0.0012(6)
C2 0.0068(8) 0.0111(8) 0.0221(9) 0.0023(6) 0.0057(6) 0.0015(6)
C10 0.0070(8) 0.0156(8) 0.0295(9) -0.0017(7) 0.0067(7) -0.0007(6)
C11 0.0094(7) 0.0145(8) 0.0217(8) 0.0014(7) 0.0089(6) 0.0010(6)
C7 0.0060(7) 0.0167(8) 0.0246(9) -0.0001(7) 0.0051(6) -0.0024(6)
C6 0.0124(8) 0.0151(8) 0.0238(9) 0.0012(7) 0.0099(7) 0.0004(6)

loop_
_atom_type_symbol
_atom_type_description
_atom_type_scat_dispersion_real
_atom_type_scat_dispersion_imag
_atom_type_scat_source
C C 0.0033 0.0016 'International Tables Vol C Tables 4.2.6.8 and 6.1.1.4'
H H 0.0000 0.0000 'International Tables Vol C Tables 4.2.6.8 and 6.1.1.4'
N N 0.0061 0.0033 'International Tables Vol C Tables 4.2.6.8 and 6.1.1.4'
O O 0.0106 0.0060 'International Tables Vol C Tables 4.2.6.8 and 6.1.1.4'

loop_
_geom_angle_atom_site_label_1
_geom_angle_atom_site_label_2
_geom_angle_atom_site_label_3
_geom_angle
_geom_angle_site_symmetry_1
C1 O2 H2 100.3(17) .
C4 N2 H2A 121.8 .
C3 N2 H2A 121.8 .
C3 N2 C4 116.36(15) .
C4 N1 H1 114.6 .
C5 N1 H1 114.6 .
C5 N1 C4 130.72(13) .
C6 N3 C10 122.63(14) .
O4 C4 N2 115.64(16) .
O4 C4 N1 126.67(15) .
N2 C4 N1 117.69(14) .
N2 C3 H3 117.0 .
N2 C3 C2 125.98(15) .
C2 C3 H3 117.0 .
O3 C5 N1 123.21(14) .
O3 C5 C2 129.93(14) .
N1 C5 C2 106.86(15) .
C8 C9 H9 123.1 .
C10 C9 H9 123.1 .
C10 C9 C8 113.87(16) .
C9 C8 C11 113.96(16) .
C9 C8 C7 121.79(15) .
C11 C8 C7 124.22(15) .
O1 C1 O2 127.42(15) .
O1 C1 C2 125.98(15) .
O2 C1 C2 106.60(15) .
C5 C2 C3 122.16(14) .
C1 C2 C3 121.78(14) .
C1 C2 C5 116.03(15) .
N3 C10 H10 118.0 .
C9 C10 N3 123.94(15) .
C9 C10 H10 118.0 .
C8 C11 H11 120.4 .
C11 C11 C8 119.1(2) 3_566
C11 C11 H11 120.4 3_566
C8 C7 H7 120.0 .
C6 C7 C8 119.96(15) .
C6 C7 H7 120.0 .
N3 C6 H6 121.1 .
C7 C6 N3 117.80(16) .
C7 C6 H6 121.1 .

loop_
_geom_bond_atom_site_label_1
_geom_bond_atom_site_label_2
_geom_bond_distance
_geom_bond_site_symmetry_2
O3 C5 1.291(2) .
O4 C4 1.195(2) .
O1 C1 1.285(2) .
O2 C1 1.310(2) .
O2 H2 0.98(3) .
N2 H2A 0.8800 .
N2 C4 1.338(2) .
N2 C3 1.315(2) .
N1 H1 0.8800 .
N1 C4 1.449(2) .
N1 C5 1.377(2) .
N3 C10 1.412(2) .
N3 C6 1.332(2) .
C3 H3 0.9500 .
C3 C2 1.434(2) .
C5 C2 1.432(2) .
C9 H9 0.9500 .
C9 C8 1.393(2) .
C9 C10 1.323(2) .
C8 C11 1.403(2) .
C8 C7 1.477(3) .
C1 C2 1.430(2) .
C10 H10 0.9500 .
C11 C11 1.313(3) 3_566
C11 H11 0.9500 .
C7 H7 0.9500 .
C7 C6 1.316(2) .
C6 H6 0.9500 .

loop_
_geom_torsion_atom_site_label_1
_geom_torsion_atom_site_label_2
_geom_torsion_atom_site_label_3
_geom_torsion_atom_site_label_4
_geom_torsion
_geom_torsion_site_symmetry_4
O3 C5 C2 C3 -176.54(15) .
O3 C5 C2 C1 1.6(3) .
O1 C1 C2 C3 167.50(15) .
O1 C1 C2 C5 -10.7(2) .
O2 C1 C2 C3 -12.0(2) .
O2 C1 C2 C5 169.82(14) .
N2 C3 C2 C5 -1.8(3) .
N2 C3 C2 C1 -179.90(15) .
N1 C5 C2 C3 4.4(2) .
N1 C5 C2 C1 -177.44(13) .
C4 N2 C3 C2 -2.5(2) .
C4 N1 C5 O3 177.22(14) .
C4 N1 C5 C2 -3.6(2) .
C3 N2 C4 O4 -175.94(14) .
C3 N2 C4 N1 3.4(2) .
C5 N1 C4 O4 179.08(16) .
C5 N1 C4 N2 -0.2(3) .
C9 C8 C11 C11 -179.04(19) 3_566
C9 C8 C7 C6 0.0(2) .
C8 C9 C10 N3 -0.9(2) .
C8 C7 C6 N3 -0.5(2) .
C10 N3 C6 C7 0.3(2) .
C10 C9 C8 C11 179.05(15) .
C10 C9 C8 C7 0.6(2) .
C11 C8 C7 C6 -178.23(16) .
C7 C8 C11 C11 -0.6(3) 3_566
C6 N3 C10 C9 0.5(3) .
